data_7217500
loop_
_publ_author_name
'Chen, Jin-Xiang'
'Zhao, Hai-Qing'
'Li, Huan-Huan'
'Huang, Sheng-Li'
'Ding, Ni-Ni'
'Chen, Wen-Hua'
'Young, David J.'
'Zhang, Wen-Hua'
'Andy Hor, T. S.'

_publ_section_title
;
 Bent tritopic carboxylates for coordination networks: clues to the origin
 of self-penetration
;
_journal_issue 33
_journal_name_full CrystEngComm
_journal_page_first 7722
_journal_paper_doi 10.1039/C4CE00830H
_journal_volume 16
_journal_year 2014
_chemical_formula_moiety 'C48 H34 Cu3 N14 O14, 2(N O3)'
_chemical_formula_sum 'C48 H34 Cu3 N16 O20'
_chemical_formula_weight 1345.53
_chemical_name_systematic
; 
 ? 
;
_space_group_IT_number 2
_symmetry_cell_setting triclinic
_symmetry_space_group_name_Hall '-P 1'
_symmetry_space_group_name_H-M 'P -1'
_atom_sites_solution_hydrogens geom
_atom_sites_solution_primary direct
_atom_sites_solution_secondary difmap
_audit_creation_method SHELXL-97
_audit_update_record
;
2014-04-12 # Formatted by publCIF
;
_cell_angle_alpha 75.440(2)
_cell_angle_beta 78.837(2)
_cell_angle_gamma 83.287(2)
_cell_formula_units_Z 1
_cell_length_a 10.0616(8)
_cell_length_b 12.9846(11)
_cell_length_c 13.0016(11)
_cell_measurement_reflns_used 9880
_cell_measurement_temperature 100(2)
_cell_measurement_theta_max 28.20
_cell_measurement_theta_min 2.41
_cell_volume 1608.8(2)
_computing_cell_refinement 'ApexII (Bruker, 2011)'
_computing_data_collection 'ApexII (Bruker, 2011)'
_computing_data_reduction 'ApexII (Bruker, 2011)'
_computing_molecular_graphics 'SHELXL-97 (Sheldrick, 2008)'
_computing_publication_material 'publCIF (Westrip, 2010)'
_computing_structure_refinement 'SHELXL-97 (Sheldrick, 2008)'
_computing_structure_solution 'SHELXS-97 (Sheldrick, 2008)'
_diffrn_ambient_temperature 100(2)
_diffrn_measured_fraction_theta_full 0.998
_diffrn_measured_fraction_theta_max 0.998
_diffrn_measurement_device_type 'Bruker ApexII'
_diffrn_measurement_method 'phi and omega scans'
_diffrn_radiation_monochromator graphite
_diffrn_radiation_source 'fine-focus sealed tube'
_diffrn_radiation_type MoK\a
_diffrn_radiation_wavelength 0.71073
_diffrn_reflns_av_R_equivalents 0.0225
_diffrn_reflns_av_sigmaI/netI 0.0232
_diffrn_reflns_limit_h_max 12
_diffrn_reflns_limit_h_min -13
_diffrn_reflns_limit_k_max 16
_diffrn_reflns_limit_k_min -16
_diffrn_reflns_limit_l_max 16
_diffrn_reflns_limit_l_min -16
_diffrn_reflns_number 27731
_diffrn_reflns_theta_full 27.48
_diffrn_reflns_theta_max 27.48
_diffrn_reflns_theta_min 1.62
_diffrn_standards_decay_% 0
_diffrn_standards_interval_count 0
_diffrn_standards_interval_time 0
_diffrn_standards_number 0
_exptl_absorpt_coefficient_mu 1.061
_exptl_absorpt_correction_T_max 0.8157
_exptl_absorpt_correction_T_min 0.5684
_exptl_absorpt_correction_type multi-scan
_exptl_absorpt_process_details 'SADABS, (Sheldrick 2008)'
_exptl_crystal_colour dark-green
_exptl_crystal_density_diffrn 1.389
_exptl_crystal_density_method 'not measured'
_exptl_crystal_description prism
_exptl_crystal_F_000 681
_exptl_crystal_size_max 0.60
_exptl_crystal_size_mid 0.40
_exptl_crystal_size_min 0.20
_refine_diff_density_max 4.346
_refine_diff_density_min -0.905
_refine_diff_density_rms 0.152
_refine_ls_extinction_method none
_refine_ls_goodness_of_fit_ref 1.098
_refine_ls_hydrogen_treatment mixed
_refine_ls_matrix_type full
_refine_ls_number_parameters 401
_refine_ls_number_reflns 7372
_refine_ls_number_restraints 18
_refine_ls_restrained_S_all 1.104
_refine_ls_R_factor_all 0.0836
_refine_ls_R_factor_gt 0.0771
_refine_ls_shift/su_max 0.001
_refine_ls_shift/su_mean 0.000
_refine_ls_structure_factor_coef Fsqd
_refine_ls_weighting_details 'calc w=1/[\s^2^(Fo^2^)+(0.1511P)^2^+4.2446P] where P=(Fo^2^+2Fc^2^)/3'
_refine_ls_weighting_scheme calc
_refine_ls_wR_factor_gt 0.2283
_refine_ls_wR_factor_ref 0.2358
_reflns_number_gt 6493
_reflns_number_total 7372
_reflns_threshold_expression >2sigma(I)
_cod_duplicate_entry 7216690
_cod_data_source_file c4ce00830h2.cif
_cod_data_source_block Cpx1
_cod_original_sg_symbol_H-M P-1
_cod_database_code 7217500

loop_
_symmetry_equiv_pos_as_xyz
'x, y, z'
'-x, -y, -z'

loop_
_atom_site_label
_atom_site_type_symbol
_atom_site_fract_x
_atom_site_fract_y
_atom_site_fract_z
_atom_site_U_iso_or_equiv
_atom_site_adp_type
_atom_site_occupancy
_atom_site_symmetry_multiplicity
_atom_site_calc_flag
_atom_site_refinement_flags
_atom_site_disorder_assembly
_atom_site_disorder_group
Cu1 Cu -0.16556(4) 1.94731(3) -0.38313(4) 0.01873(18) Uani 1 1 d . . .
Cu2 Cu 0.5000 1.5000 0.0000 0.0321(2) Uani 1 2 d S . .
O1 O -0.0082(3) 1.9143(3) -0.3090(3) 0.0340(7) Uani 1 1 d . . .
O1W O 0.3059(5) 1.3948(4) 0.0705(4) 0.0583(11) Uani 1 1 d . . .
O2 O 0.1464(3) 2.0017(3) -0.4388(3) 0.0290(6) Uani 1 1 d . . .
O3 O 0.6302(3) 1.9505(2) -0.3714(3) 0.0256(6) Uani 1 1 d . . .
O4 O 0.6616(4) 1.9053(5) -0.2027(3) 0.0627(14) Uani 1 1 d . . .
O5 O 0.3841(4) 1.6362(3) -0.0202(2) 0.0333(7) Uani 1 1 d . . .
O6 O 0.2035(5) 1.5943(4) 0.1097(3) 0.0581(11) Uani 1 1 d . . .
N1 N -0.1493(4) 1.7951(3) -0.3975(3) 0.0288(8) Uani 1 1 d . A .
N2 N -0.1682(11) 1.4850(8) -0.4380(7) 0.034(3) Uani 0.50(2) 1 d PD A 1
N3 N -0.1351(12) 1.4127(8) -0.3636(7) 0.037(3) Uani 0.50(2) 1 d PD A 1
N2A N -0.1130(8) 1.4656(9) -0.3735(7) 0.032(3) Uani 0.50(2) 1 d PD A 2
N3A N -0.1969(12) 1.4332(10) -0.4141(12) 0.049(3) Uani 0.50(2) 1 d PD A 2
N4 N -0.1777(4) 1.1006(3) -0.3748(3) 0.0287(8) Uani 1 1 d . . .
N5 N 0.2609(4) 1.8323(3) -0.0988(3) 0.0267(7) Uani 1 1 d . . .
N6 N 0.5080(5) 1.5043(4) 0.1518(3) 0.0385(10) Uani 1 1 d . . .
N7 N 0.5094(7) 1.5405(5) 0.4757(7) 0.082(2) Uani 1 1 d . . .
C1 C -0.1069(8) 1.7169(4) -0.3175(6) 0.0617(19) Uani 1 1 d . . .
H1 H -0.0796 1.7352 -0.2587 0.074 Uiso 1 1 calc R . .
C2 C -0.1030(9) 1.6106(5) -0.3205(8) 0.0805(17) Uani 1 1 d . A .
H2 H -0.0737 1.5564 -0.2636 0.097 Uiso 1 1 calc R . .
C3 C -0.1407(9) 1.5835(5) -0.4045(8) 0.0805(17) Uani 1 1 d D . .
C4 C -0.1787(9) 1.6635(5) -0.4869(8) 0.0805(17) Uani 1 1 d . A .
H4 H -0.2018 1.6469 -0.5481 0.097 Uiso 1 1 calc R . .
C5 C -0.1831(7) 1.7683(5) -0.4802(6) 0.0551(16) Uani 1 1 d . . .
H5 H -0.2113 1.8231 -0.5370 0.066 Uiso 1 1 calc R A .
C6 C -0.1681(8) 1.3143(5) -0.3839(7) 0.068(2) Uani 1 1 d D . .
C7 C -0.1185(8) 1.2388(5) -0.3056(6) 0.061(2) Uani 1 1 d . A .
H7 H -0.0802 1.2588 -0.2528 0.074 Uiso 1 1 calc R . .
C8 C -0.1237(6) 1.1315(4) -0.3030(4) 0.0409(12) Uani 1 1 d . . .
H8 H -0.0877 1.0788 -0.2482 0.049 Uiso 1 1 calc R A .
C9 C -0.2306(7) 1.1753(4) -0.4507(6) 0.0584(18) Uani 1 1 d . . .
H9 H -0.2709 1.1539 -0.5015 0.070 Uiso 1 1 calc R A .
C10 C -0.2277(9) 1.2842(5) -0.4567(7) 0.073(2) Uani 1 1 d . A .
H10 H -0.2665 1.3363 -0.5104 0.088 Uiso 1 1 calc R . .
C11 C 0.2118(4) 1.9132(3) -0.2731(3) 0.0240(8) Uani 1 1 d . . .
C12 C 0.3476(4) 1.9341(3) -0.3090(3) 0.0224(8) Uani 1 1 d . . .
H12 H 0.3776 1.9692 -0.3820 0.027 Uiso 1 1 calc R . .
C13 C 0.4393(4) 1.9032(3) -0.2374(3) 0.0249(8) Uani 1 1 d . . .
C14 C 0.3930(4) 1.8529(4) -0.1313(4) 0.0286(9) Uani 1 1 d . . .
H14 H 0.4541 1.8328 -0.0812 0.034 Uiso 1 1 calc R . .
C15 C 0.1715(4) 1.8608(3) -0.1662(4) 0.0256(8) Uani 1 1 d . . .
H15 H 0.0793 1.8451 -0.1408 0.031 Uiso 1 1 calc R . .
C16 C 0.1087(4) 1.9462(3) -0.3476(4) 0.0243(8) Uani 1 1 d . . .
C17 C 0.5888(4) 1.9202(4) -0.2723(4) 0.0295(9) Uani 1 1 d . . .
C18 C 0.2160(5) 1.7729(4) 0.0137(4) 0.0360(10) Uani 1 1 d . . .
H18A H 0.1155 1.7757 0.0289 0.043 Uiso 1 1 calc R . .
H18B H 0.2460 1.8082 0.0636 0.043 Uiso 1 1 calc R . .
C19 C 0.2718(6) 1.6565(4) 0.0353(4) 0.0378(11) Uani 1 1 d . . .
C20 C 0.5229(7) 1.5964(6) 0.1766(4) 0.0512(15) Uani 1 1 d . . .
H20 H 0.5326 1.6595 0.1207 0.061 Uiso 1 1 calc R . .
C21 C 0.5247(8) 1.6018(8) 0.2817(6) 0.070(2) Uani 1 1 d . . .
H21 H 0.5354 1.6679 0.2970 0.084 Uiso 1 1 calc R . .
C22 C 0.5107(7) 1.5110(8) 0.3632(5) 0.071(2) Uani 1 1 d . . .
C23 C 0.4978(7) 1.4161(7) 0.3374(4) 0.062(2) Uani 1 1 d . . .
H23 H 0.4899 1.3520 0.3921 0.075 Uiso 1 1 calc R . .
C24 C 0.4962(6) 1.4148(5) 0.2300(4) 0.0487(14) Uani 1 1 d . . .
H24 H 0.4865 1.3495 0.2126 0.058 Uiso 1 1 calc R . .
N8A N 0.732(2) 1.8353(15) 0.2141(14) 0.130(4) Uani 0.50 1 d PD . .
O7A O 0.693(2) 1.8289(11) 0.1309(12) 0.130(4) Uani 0.50 1 d PD . .
O8A O 0.8450(19) 1.8492(12) 0.2211(13) 0.130(4) Uani 0.50 1 d PD . .
O9A O 0.631(2) 1.8370(11) 0.2938(13) 0.130(4) Uani 0.50 1 d PD . .
N8B N 0.161(3) 1.606(2) -0.210(2) 0.156(4) Uani 0.50 1 d PD . .
O7B O 0.214(2) 1.6939(18) -0.2674(17) 0.156(4) Uani 0.50 1 d PD . .
O8B O 0.193(2) 1.5401(18) -0.2680(18) 0.156(4) Uani 0.50 1 d PD . .
O9B O 0.094(2) 1.6160(19) -0.1213(17) 0.156(4) Uani 0.50 1 d PD . .

loop_
_atom_site_aniso_label
_atom_site_aniso_U_11
_atom_site_aniso_U_22
_atom_site_aniso_U_33
_atom_site_aniso_U_23
_atom_site_aniso_U_13
_atom_site_aniso_U_12
Cu1 0.0117(2) 0.0106(3) 0.0358(3) -0.00771(19) -0.00580(18) -0.00039(16)
Cu2 0.0562(5) 0.0299(4) 0.0113(3) -0.0054(3) -0.0120(3) 0.0045(3)
O1 0.0191(14) 0.0295(16) 0.0503(19) 0.0052(14) -0.0143(13) -0.0069(12)
O1W 0.055(3) 0.065(3) 0.053(2) -0.011(2) -0.002(2) -0.018(2)
O2 0.0240(14) 0.0334(17) 0.0304(15) -0.0046(13) -0.0097(12) -0.0030(12)
O3 0.0129(12) 0.0253(15) 0.0408(17) -0.0121(12) -0.0028(11) -0.0034(10)
O4 0.0200(17) 0.119(4) 0.045(2) -0.002(2) -0.0130(15) -0.012(2)
O5 0.0447(18) 0.0337(17) 0.0189(14) -0.0036(12) -0.0054(13) 0.0014(14)
O6 0.067(3) 0.053(3) 0.042(2) 0.0033(19) 0.007(2) -0.013(2)
N1 0.0238(17) 0.0123(15) 0.047(2) -0.0100(15) 0.0082(15) -0.0040(12)
N2 0.051(6) 0.017(5) 0.036(5) -0.011(4) -0.012(4) 0.008(4)
N3 0.060(6) 0.018(5) 0.036(5) -0.012(4) -0.006(4) -0.005(5)
N2A 0.032(4) 0.020(6) 0.043(5) -0.012(4) -0.005(4) 0.001(3)
N3A 0.053(6) 0.024(7) 0.076(8) -0.020(6) -0.024(6) 0.008(5)
N4 0.0220(16) 0.0174(16) 0.050(2) -0.0159(16) -0.0024(15) -0.0035(13)
N5 0.0222(16) 0.0280(18) 0.0283(18) -0.0052(14) -0.0033(13) -0.0002(13)
N6 0.056(3) 0.047(3) 0.0143(16) -0.0113(16) -0.0130(16) 0.007(2)
N7 0.061(4) 0.047(3) 0.138(7) 0.001(4) -0.042(4) -0.008(3)
C1 0.097(5) 0.015(2) 0.061(4) 0.001(2) 0.000(4) 0.002(3)
C2 0.087(3) 0.0258(17) 0.117(4) -0.029(2) 0.034(3) -0.0150(19)
C3 0.087(3) 0.0258(17) 0.117(4) -0.029(2) 0.034(3) -0.0150(19)
C4 0.087(3) 0.0258(17) 0.117(4) -0.029(2) 0.034(3) -0.0150(19)
C5 0.065(4) 0.031(3) 0.081(4) -0.030(3) -0.016(3) -0.007(3)
C6 0.084(5) 0.027(3) 0.090(5) -0.035(3) 0.039(4) -0.027(3)
C7 0.077(4) 0.047(4) 0.071(4) -0.045(3) 0.019(3) -0.033(3)
C8 0.052(3) 0.036(3) 0.041(3) -0.024(2) 0.005(2) -0.017(2)
C9 0.069(4) 0.023(3) 0.097(5) -0.025(3) -0.048(4) 0.021(3)
C10 0.099(6) 0.018(3) 0.101(6) -0.019(3) -0.020(5) 0.021(3)
C11 0.0154(17) 0.0226(19) 0.034(2) -0.0043(16) -0.0071(15) -0.0007(14)
C12 0.0159(17) 0.0230(19) 0.0276(19) -0.0039(15) -0.0030(14) -0.0045(14)
C13 0.0147(17) 0.031(2) 0.030(2) -0.0090(17) -0.0039(14) 0.0008(14)
C14 0.0206(19) 0.036(2) 0.029(2) -0.0073(18) -0.0074(15) 0.0017(16)
C15 0.0165(17) 0.026(2) 0.034(2) -0.0068(17) -0.0033(15) -0.0019(14)
C16 0.0154(17) 0.0233(19) 0.035(2) -0.0061(16) -0.0074(15) -0.0025(14)
C17 0.0158(18) 0.035(2) 0.040(2) -0.0119(19) -0.0056(16) -0.0030(16)
C18 0.031(2) 0.045(3) 0.027(2) -0.004(2) 0.0013(17) -0.0019(19)
C19 0.049(3) 0.040(3) 0.021(2) 0.0021(18) -0.0056(19) -0.010(2)
C20 0.067(4) 0.066(4) 0.031(3) -0.029(3) -0.021(2) 0.011(3)
C21 0.068(4) 0.116(7) 0.049(4) -0.061(4) -0.024(3) 0.019(4)
C22 0.047(3) 0.147(8) 0.028(3) -0.037(4) -0.011(2) 0.004(4)
C23 0.058(4) 0.108(6) 0.013(2) 0.003(3) -0.008(2) -0.007(4)
C24 0.061(3) 0.066(4) 0.013(2) 0.002(2) -0.007(2) -0.004(3)
N8A 0.230(12) 0.070(4) 0.121(7) -0.049(5) -0.084(7) 0.011(6)
O7A 0.230(12) 0.070(4) 0.121(7) -0.049(5) -0.084(7) 0.011(6)
O8A 0.230(12) 0.070(4) 0.121(7) -0.049(5) -0.084(7) 0.011(6)
O9A 0.230(12) 0.070(4) 0.121(7) -0.049(5) -0.084(7) 0.011(6)
N8B 0.128(9) 0.185(12) 0.153(11) -0.029(9) -0.041(8) -0.004(8)
O7B 0.128(9) 0.185(12) 0.153(11) -0.029(9) -0.041(8) -0.004(8)
O8B 0.128(9) 0.185(12) 0.153(11) -0.029(9) -0.041(8) -0.004(8)
O9B 0.128(9) 0.185(12) 0.153(11) -0.029(9) -0.041(8) -0.004(8)

loop_
_atom_type_symbol
_atom_type_description
_atom_type_scat_dispersion_real
_atom_type_scat_dispersion_imag
_atom_type_scat_source
C C 0.0033 0.0016 'International Tables Vol C Tables 4.2.6.8 and 6.1.1.4'
H H 0.0000 0.0000 'International Tables Vol C Tables 4.2.6.8 and 6.1.1.4'
N N 0.0061 0.0033 'International Tables Vol C Tables 4.2.6.8 and 6.1.1.4'
O O 0.0106 0.0060 'International Tables Vol C Tables 4.2.6.8 and 6.1.1.4'
Cu Cu 0.3201 1.2651 'International Tables Vol C Tables 4.2.6.8 and 6.1.1.4'

loop_
_geom_angle_atom_site_label_1
_geom_angle_atom_site_label_2
_geom_angle_atom_site_label_3
_geom_angle
_geom_angle_site_symmetry_1
_geom_angle_site_symmetry_3
O1 Cu1 N4 91.29(15) . 1_565
O1 Cu1 N1 89.03(16) . .
N4 Cu1 N1 177.72(16) 1_565 .
O1 Cu1 O3 147.63(14) . 1_455
N4 Cu1 O3 91.36(13) 1_565 1_455
N1 Cu1 O3 89.57(13) . 1_455
O1 Cu1 O2 122.87(13) . 2_594
N4 Cu1 O2 90.02(15) 1_565 2_594
N1 Cu1 O2 87.91(15) . 2_594
O3 Cu1 O2 89.38(12) 1_455 2_594
O5 Cu2 O5 180.000(1) 2_685 .
O5 Cu2 N6 91.17(16) 2_685 2_685
O5 Cu2 N6 88.83(16) . 2_685
O5 Cu2 N6 88.83(16) 2_685 .
O5 Cu2 N6 91.17(16) . .
N6 Cu2 N6 180.000(1) 2_685 .
O5 Cu2 O1W 92.44(16) 2_685 2_685
O5 Cu2 O1W 87.56(16) . 2_685
N6 Cu2 O1W 88.21(18) 2_685 2_685
N6 Cu2 O1W 91.79(18) . 2_685
O5 Cu2 O1W 87.56(16) 2_685 .
O5 Cu2 O1W 92.44(16) . .
N6 Cu2 O1W 91.79(18) 2_685 .
N6 Cu2 O1W 88.21(18) . .
O1W Cu2 O1W 180.000(1) 2_685 .
C16 O1 Cu1 125.6(3) . .
C16 O2 Cu1 156.2(3) . 2_594
C17 O3 Cu1 103.7(3) . 1_655
C19 O5 Cu2 127.6(3) . .
C5 N1 C1 118.7(5) . .
C5 N1 Cu1 122.6(4) . .
C1 N1 Cu1 118.7(4) . .
N3 N2 C3 101.7(9) . .
N2 N3 C6 106.0(10) . .
N3A N2A C3 102.5(9) . .
N2A N3A C6 102.6(11) . .
C8 N4 C9 118.7(4) . .
C8 N4 Cu1 122.2(4) . 1_545
C9 N4 Cu1 118.8(3) . 1_545
C15 N5 C14 121.7(4) . .
C15 N5 C18 119.4(4) . .
C14 N5 C18 118.8(4) . .
C24 N6 C20 119.4(4) . .
C24 N6 Cu2 119.6(4) . .
C20 N6 Cu2 121.0(4) . .
N7 N7 C22 94.4(10) 2_686 .
N1 C1 C2 120.6(8) . .
N1 C1 H1 119.7 . .
C2 C1 H1 119.7 . .
C3 C2 C1 120.3(9) . .
C3 C2 H2 119.9 . .
C1 C2 H2 119.9 . .
C2 C3 C4 118.5(6) . .
C2 C3 N2 139.9(8) . .
C4 C3 N2 101.4(8) . .
C2 C3 N2A 99.8(8) . .
C4 C3 N2A 141.4(9) . .
N2 C3 N2A 41.1(5) . .
C3 C4 C5 119.4(9) . .
C3 C4 H4 120.3 . .
C5 C4 H4 120.3 . .
N1 C5 C4 122.4(7) . .
N1 C5 H5 118.8 . .
C4 C5 H5 118.8 . .
C7 C6 C10 119.5(5) . .
C7 C6 N3 102.6(8) . .
C10 C6 N3 137.8(8) . .
C7 C6 N3A 139.2(8) . .
C10 C6 N3A 100.7(8) . .
N3 C6 N3A 37.8(5) . .
C6 C7 C8 119.5(6) . .
C6 C7 H7 120.2 . .
C8 C7 H7 120.2 . .
N4 C8 C7 121.9(6) . .
N4 C8 H8 119.1 . .
C7 C8 H8 119.1 . .
N4 C9 C10 121.6(6) . .
N4 C9 H9 119.2 . .
C10 C9 H9 119.2 . .
C6 C10 C9 118.8(7) . .
C6 C10 H10 120.6 . .
C9 C10 H10 120.6 . .
C15 C11 C12 118.7(4) . .
C15 C11 C16 119.9(3) . .
C12 C11 C16 121.4(4) . .
C13 C12 C11 119.6(4) . .
C13 C12 H12 120.2 . .
C11 C12 H12 120.2 . .
C14 C13 C12 119.2(4) . .
C14 C13 C17 118.7(4) . .
C12 C13 C17 122.1(4) . .
N5 C14 C13 120.1(4) . .
N5 C14 H14 120.0 . .
C13 C14 H14 120.0 . .
N5 C15 C11 120.7(4) . .
N5 C15 H15 119.7 . .
C11 C15 H15 119.7 . .
O2 C16 O1 126.9(4) . .
O2 C16 C11 117.5(3) . .
O1 C16 C11 115.6(4) . .
O4 C17 O3 124.3(4) . .
O4 C17 C13 119.0(4) . .
O3 C17 C13 116.7(4) . .
N5 C18 C19 112.8(4) . .
N5 C18 H18A 109.0 . .
C19 C18 H18A 109.0 . .
N5 C18 H18B 109.0 . .
C19 C18 H18B 109.0 . .
H18A C18 H18B 107.8 . .
O6 C19 O5 127.8(5) . .
O6 C19 C18 115.6(5) . .
O5 C19 C18 116.4(4) . .
N6 C20 C21 122.0(7) . .
N6 C20 H20 119.0 . .
C21 C20 H20 119.0 . .
C22 C21 C20 119.5(7) . .
C22 C21 H21 120.3 . .
C20 C21 H21 120.3 . .
C21 C22 C23 118.5(5) . .
C21 C22 N7 109.2(7) . .
C23 C22 N7 132.3(7) . .
C22 C23 C24 119.8(7) . .
C22 C23 H23 120.1 . .
C24 C23 H23 120.1 . .
N6 C24 C23 120.8(6) . .
N6 C24 H24 119.6 . .
C23 C24 H24 119.6 . .
O8A N8A O7A 126(2) . .
O8A N8A O9A 121.7(16) . .
O7A N8A O9A 111.5(18) . .
O9B N8B O8B 142(3) . .
O9B N8B O7B 113(2) . .
O8B N8B O7B 105(2) . .

loop_
_geom_bond_atom_site_label_1
_geom_bond_atom_site_label_2
_geom_bond_distance
_geom_bond_site_symmetry_2
Cu1 O1 1.960(3) .
Cu1 N4 2.008(3) 1_565
Cu1 N1 2.016(3) .
Cu1 O3 2.027(3) 1_455
Cu1 O2 2.219(3) 2_594
Cu2 O5 1.990(3) 2_685
Cu2 O5 1.990(3) .
Cu2 N6 2.006(3) 2_685
Cu2 N6 2.006(3) .
Cu2 O1W 2.413(4) 2_685
Cu2 O1W 2.413(4) .
O1 C16 1.261(5) .
O2 C16 1.236(5) .
O2 Cu1 2.219(3) 2_594
O3 C17 1.251(6) .
O3 Cu1 2.027(3) 1_655
O4 C17 1.236(6) .
O5 C19 1.256(6) .
O6 C19 1.241(6) .
N1 C5 1.322(8) .
N1 C1 1.355(8) .
N2 N3 1.234(13) .
N2 C3 1.520(11) .
N3 C6 1.454(11) .
N2A N3A 1.239(14) .
N2A C3 1.489(11) .
N3A C6 1.502(12) .
N4 C8 1.328(6) .
N4 C9 1.341(7) .
N4 Cu1 2.008(3) 1_545
N5 C15 1.334(5) .
N5 C14 1.350(5) .
N5 C18 1.483(6) .
N6 C24 1.338(7) .
N6 C20 1.345(8) .
N7 N7 1.099(12) 2_686
N7 C22 1.600(11) .
C1 C2 1.388(8) .
C1 H1 0.9500 .
C2 C3 1.359(15) .
C2 H2 0.9500 .
C3 C4 1.371(14) .
C4 C5 1.381(8) .
C4 H4 0.9500 .
C5 H5 0.9500 .
C6 C7 1.352(12) .
C6 C10 1.366(12) .
C7 C8 1.392(7) .
C7 H7 0.9500 .
C8 H8 0.9500 .
C9 C10 1.399(8) .
C9 H9 0.9500 .
C10 H10 0.9500 .
C11 C15 1.389(6) .
C11 C12 1.391(5) .
C11 C16 1.507(5) .
C12 C13 1.391(5) .
C12 H12 0.9500 .
C13 C14 1.385(6) .
C13 C17 1.511(5) .
C14 H14 0.9500 .
C15 H15 0.9500 .
C18 C19 1.525(7) .
C18 H18A 0.9900 .
C18 H18B 0.9900 .
C20 C21 1.389(7) .
C20 H20 0.9500 .
C21 C22 1.374(13) .
C21 H21 0.9500 .
C22 C23 1.382(12) .
C23 C24 1.404(7) .
C23 H23 0.9500 .
C24 H24 0.9500 .
N8A O8A 1.191(16) .
N8A O7A 1.248(15) .
N8A O9A 1.308(16) .
N8B O9B 1.239(17) .
N8B O8B 1.261(17) .
N8B O7B 1.305(17) .

loop_
_geom_torsion_atom_site_label_1
_geom_torsion_atom_site_label_2
_geom_torsion_atom_site_label_3
_geom_torsion_atom_site_label_4
_geom_torsion
_geom_torsion_site_symmetry_1
N4 Cu1 O1 C16 -69.3(4) 1_565
N1 Cu1 O1 C16 108.4(4) .
O3 Cu1 O1 C16 -163.9(3) 1_455
O2 Cu1 O1 C16 21.5(4) 2_594
O5 Cu2 O5 C19 18(100) 2_685
N6 Cu2 O5 C19 123.3(4) 2_685
N6 Cu2 O5 C19 -56.7(4) .
O1W Cu2 O5 C19 -148.5(4) 2_685
O1W Cu2 O5 C19 31.5(4) .
O1 Cu1 N1 C5 -148.1(5) .
N4 Cu1 N1 C5 -50(4) 1_565
O3 Cu1 N1 C5 64.2(4) 1_455
O2 Cu1 N1 C5 -25.2(4) 2_594
O1 Cu1 N1 C1 34.3(5) .
N4 Cu1 N1 C1 132(4) 1_565
O3 Cu1 N1 C1 -113.3(4) 1_455
O2 Cu1 N1 C1 157.3(4) 2_594
C3 N2 N3 C6 175.6(7) .
C3 N2A N3A C6 179.4(7) .
O5 Cu2 N6 C24 -42.1(5) 2_685
O5 Cu2 N6 C24 137.9(5) .
N6 Cu2 N6 C24 133(100) 2_685
O1W Cu2 N6 C24 -134.5(5) 2_685
O1W Cu2 N6 C24 45.5(5) .
O5 Cu2 N6 C20 139.1(5) 2_685
O5 Cu2 N6 C20 -40.9(5) .
N6 Cu2 N6 C20 -46(100) 2_685
O1W Cu2 N6 C20 46.6(5) 2_685
O1W Cu2 N6 C20 -133.4(5) .
C5 N1 C1 C2 -2.0(10) .
Cu1 N1 C1 C2 175.7(5) .
N1 C1 C2 C3 0.5(12) .
C1 C2 C3 C4 1.8(12) .
C1 C2 C3 N2 -171.3(10) .
C1 C2 C3 N2A 177.5(7) .
N3 N2 C3 C2 -5.7(16) .
N3 N2 C3 C4 -179.5(9) .
N3 N2 C3 N2A 11.2(8) .
N3A N2A C3 C2 151.0(10) .
N3A N2A C3 C4 -35.1(16) .
N3A N2A C3 N2 -18.1(9) .
C2 C3 C4 C5 -2.7(12) .
N2 C3 C4 C5 172.8(7) .
N2A C3 C4 C5 -175.9(10) .
C1 N1 C5 C4 1.1(9) .
Cu1 N1 C5 C4 -176.5(5) .
C3 C4 C5 N1 1.3(11) .
N2 N3 C6 C7 174.8(9) .
N2 N3 C6 C10 -3.5(16) .
N2 N3 C6 N3A -17.4(10) .
N2A N3A C6 C7 27.7(17) .
N2A N3A C6 C10 -161.2(10) .
N2A N3A C6 N3 9.4(8) .
C10 C6 C7 C8 2.6(10) .
N3 C6 C7 C8 -176.0(7) .
N3A C6 C7 C8 172.6(10) .
C9 N4 C8 C7 -1.2(8) .
Cu1 N4 C8 C7 172.3(4) 1_545
C6 C7 C8 N4 -0.7(9) .
C8 N4 C9 C10 1.2(10) .
Cu1 N4 C9 C10 -172.6(6) 1_545
C7 C6 C10 C9 -2.6(12) .
N3 C6 C10 C9 175.4(9) .
N3A C6 C10 C9 -176.0(9) .
N4 C9 C10 C6 0.7(12) .
C15 C11 C12 C13 -0.6(6) .
C16 C11 C12 C13 179.3(4) .
C11 C12 C13 C14 -0.5(6) .
C11 C12 C13 C17 177.9(4) .
C15 N5 C14 C13 -1.1(7) .
C18 N5 C14 C13 176.6(4) .
C12 C13 C14 N5 1.4(7) .
C17 C13 C14 N5 -177.1(4) .
C14 N5 C15 C11 0.0(7) .
C18 N5 C15 C11 -177.7(4) .
C12 C11 C15 N5 0.9(6) .
C16 C11 C15 N5 -179.1(4) .
Cu1 O2 C16 O1 -44.5(10) 2_594
Cu1 O2 C16 C11 136.1(6) 2_594
Cu1 O1 C16 O2 -1.6(7) .
Cu1 O1 C16 C11 177.9(3) .
C15 C11 C16 O2 173.0(4) .
C12 C11 C16 O2 -6.9(6) .
C15 C11 C16 O1 -6.5(6) .
C12 C11 C16 O1 173.5(4) .
Cu1 O3 C17 O4 7.1(6) 1_655
Cu1 O3 C17 C13 -174.0(3) 1_655
C14 C13 C17 O4 -11.8(7) .
C12 C13 C17 O4 169.8(5) .
C14 C13 C17 O3 169.3(4) .
C12 C13 C17 O3 -9.2(6) .
C15 N5 C18 C19 108.7(5) .
C14 N5 C18 C19 -69.0(6) .
Cu2 O5 C19 O6 -5.9(8) .
Cu2 O5 C19 C18 170.1(3) .
N5 C18 C19 O6 -154.6(5) .
N5 C18 C19 O5 28.9(6) .
C24 N6 C20 C21 -0.8(9) .
Cu2 N6 C20 C21 178.0(5) .
N6 C20 C21 C22 0.0(10) .
C20 C21 C22 C23 1.1(10) .
C20 C21 C22 N7 -177.4(6) .
N7 N7 C22 C21 176.2(8) 2_686
N7 N7 C22 C23 -2.0(12) 2_686
C21 C22 C23 C24 -1.3(10) .
N7 C22 C23 C24 176.8(6) .
C20 N6 C24 C23 0.6(9) .
Cu2 N6 C24 C23 -178.3(5) .
C22 C23 C24 N6 0.5(10) .

loop_
_platon_squeeze_void_nr
_platon_squeeze_void_average_x
_platon_squeeze_void_average_y
_platon_squeeze_void_average_z
_platon_squeeze_void_volume
_platon_squeeze_void_count_electrons
_platon_squeeze_void_content
1 -0.010 0.000 0.000 113 44 ' '
2 0.113 0.317 0.959 32 14 ' '
3 0.486 0.160 0.490 9 3 ' '
4 0.513 0.840 0.510 9 3 ' '
5 0.887 0.683 0.041 31 14 ' '
